data_4003962
loop_
_publ_author_name
'Vasileiadou, Eugenia S.'
'Hadar, Ido'
'Kepenekian, Mika\"el'
'Even, Jacky'
'Tu, Qing'
'Malliakas, Christos D.'
'Friedrich, Daniel'
'Spanopoulos, Ioannis'
'Hoffman, Justin M.'
'Dravid, Vinayak P.'
'Kanatzidis, Mercouri G.'

_publ_section_title
;
 Shedding Light on the Stability and Structure--Property Relationships of
 Two-Dimensional Hybrid Lead Bromide Perovskites
;
_journal_name_full 'Chemistry of Materials'
_journal_paper_doi 10.1021/acs.chemmater.1c01129
_journal_year 2021
_chemical_formula_moiety (CH3(CH2)7NH3)2(CH3NH3)Pb2I7
_chemical_formula_sum 'C17 H46 I7 N3 Pb2'
_chemical_formula_weight 1595.3
_chemical_name_common 'Octylammonium Methylammonium Lead iodide'
_space_group_IT_number 9
_space_group_name_Hall 'C -2yc'
_space_group_name_H-M_alt 'C 1 c 1'
_symmetry_cell_setting monoclinic
_symmetry_Int_Tables_number 9
_symmetry_space_group_name_Hall 'C -2yc'
_symmetry_space_group_name_H-M 'C 1 c 1'
_cell_angle_alpha 90
_cell_angle_beta 97.639
_cell_angle_gamma 90
_cell_formula_units_Z 4
_cell_length_a 50.4324(3)
_cell_length_b 8.9720(4)
_cell_length_c 8.8421
_cell_measurement_reflns_used 18713
_cell_measurement_temperature 293
_cell_measurement_theta_max 29.32
_cell_measurement_theta_min 1.64
_cell_volume 3965.36(18)
_diffrn_ambient_temperature 293
_diffrn_measured_fraction_theta_full 0.99
_diffrn_measured_fraction_theta_max 0.99
_diffrn_measurement_device 'four-circle diffractometer'
_diffrn_measurement_device_type 'IPDS Stoe'
_diffrn_measurement_method '??integration method??'
_diffrn_radiation_monochromator graphite
_diffrn_radiation_probe x-ray
_diffrn_radiation_type 'Mo K\a'
_diffrn_radiation_wavelength 0.71359
_diffrn_reflns_av_R_equivalents 0.1014
_diffrn_reflns_av_unetI/netI 0.0303
_diffrn_reflns_limit_h_max 68
_diffrn_reflns_limit_h_min -65
_diffrn_reflns_limit_k_max 12
_diffrn_reflns_limit_k_min -12
_diffrn_reflns_limit_l_max 12
_diffrn_reflns_limit_l_min -12
_diffrn_reflns_number 18713
_diffrn_reflns_theta_full 29.32
_diffrn_reflns_theta_max 29.32
_diffrn_reflns_theta_min 1.64
_exptl_absorpt_coefficient_mu 14.103
_exptl_crystal_density_diffrn 2.6722
_exptl_crystal_description 'red plate'
_exptl_crystal_F_000 2816
_refine_diff_density_max 2.41
_refine_diff_density_min -3.30
_refine_ls_abs_structure_details '  4411 of Friedel pairs used in the refinement'
_refine_ls_extinction_method none
_refine_ls_goodness_of_fit_gt 4.06
_refine_ls_goodness_of_fit_ref 2.96
_refine_ls_hydrogen_treatment constr
_refine_ls_number_constraints 195
_refine_ls_number_parameters 153
_refine_ls_number_reflns 9754
_refine_ls_number_restraints 16
_refine_ls_R_factor_all 0.1315
_refine_ls_R_factor_gt 0.0640
_refine_ls_shift/su_max 0.1382
_refine_ls_shift/su_mean 0.0016
_refine_ls_structure_factor_coef Fsqd
_refine_ls_weighting_details w=1/(\s^2^(I)+0.0004I^2^)
_refine_ls_weighting_scheme sigma
_refine_ls_wR_factor_gt 0.1391
_refine_ls_wR_factor_ref 0.1467
_reflns_number_gt 4739
_reflns_number_total 9754
_reflns_threshold_expression I>3\s(I)
_cod_data_source_file cm1c01129_si_005.cif
_cod_data_source_block I
_cod_depositor_comments
;
The following automatic conversions were performed:

data item '_diffrn_radiation_probe' value 'X-ray' was changed to
'x-ray' in accordance with the
/home/data/users/saulius/crontab/automatic-downloads/rss-feeds/ACS/lib/dictionaries/cif_core.dic
dictionary named 'cif_core.dic' version 2.4.2 last updated on
2011-04-26.

Automatic conversion script
Id: cif_fix_values 7556 2019-12-06 15:28:31Z antanas 
;
_cod_database_code 4003962

loop_
_space_group_symop_id
_space_group_symop_operation_xyz
1 x,y,z
2 x,-y,z+1/2
3 x+1/2,y+1/2,z
4 x+1/2,-y+1/2,z+1/2

loop_
_atom_site_label
_atom_site_type_symbol
_atom_site_fract_x
_atom_site_fract_y
_atom_site_fract_z
_atom_site_adp_type
_atom_site_U_iso_or_equiv
_atom_site_site_symmetry_multiplicity
_atom_site_occupancy
_atom_site_calc_flag
_atom_site_refinement_flags
_atom_site_disorder_assembly
_atom_site_disorder_group
Pb1 Pb 0.50413(3) 0.24974(13) 0.28294(12) Uani 0.0593(7) 4 1 d . . .
Pb2 Pb 0.63473(3) 0.24892(12) 0.37689(12) Uani 0.0566(6) 4 1 d . . .
I1 I 0.50968(7) 0.4618(3) -0.0019(3) Uani 0.0931(14) 4 1 d . . .
I2 I 0.69663(6) 0.2912(4) 0.4086(3) Uani 0.1035(15) 4 1 d . . .
I3 I 0.00275(8) 0.4671(4) 0.0648(3) Uani 0.1070(16) 4 1 d . . .
I4 I 0.56956(8) 0.23129(14) 0.3350(4) Uani 0.0905(5) 4 1 d . . .
I5 I 0.63591(8) 0.0372(4) 0.0896(3) Uani 0.1088(16) 4 1 d . . .
I6 I 0.44217(6) 0.2949(4) 0.2531(3) Uani 0.1025(14) 4 1 d . . .
I7 I 0.12974(7) 0.0328(3) 0.1576(3) Uani 0.0964(14) 4 1 d . . .
N2 N 0.9602(4) 0.191(3) 0.201(2) Uiso 0.106(7) 4 1 d . . .
C16 C 0.3365(4) 0.410(4) 0.265(2) Uiso 0.180(5) 4 1 d . . .
C12 C 0.2435(4) 0.364(3) 0.356(4) Uiso 0.180(5) 4 1 d . . .
C4 C 0.8994(8) 0.382(4) 0.331(4) Uiso 0.197(16) 4 1 d . . .
C13 C 0.2723(3) 0.320(4) 0.394(4) Uiso 0.180(5) 4 1 d . . .
C6 C 0.8418(10) 0.388(5) 0.341(6) Uiso 0.27(2) 4 1 d . . .
C15 C 0.3167(4) 0.365(4) 0.370(3) Uiso 0.180(5) 4 1 d . . .
C7 C 0.8096(9) 0.397(6) 0.311(6) Uiso 0.25(2) 4 1 d . . .
C8 C 0.7835(12) 0.411(10) 0.396(5) Uiso 0.49(3) 4 1 d . . .
C3 C 0.9167(9) 0.292(3) 0.218(4) Uiso 0.186(17) 4 1 d . . .
C5 C 0.8690(9) 0.385(3) 0.318(5) Uiso 0.216(16) 4 1 d . . .
C14 C 0.2891(4) 0.412(4) 0.301(3) Uiso 0.180(5) 4 1 d . . .
C2 C 0.9339(16) 0.259(5) 0.216(5) Uiso 0.40(5) 4 1 d . . .
C17 C 0.3643(4) 0.378(4) 0.340(3) Uiso 0.180(5) 4 1 d . . .
C1 C 0.5740(8) 0.271(3) -0.125(4) Uiso 0.149(14) 4 1 d . . .
N1 N 0.5596(7) 0.195(4) -0.111(4) Uiso 0.241(18) 4 1 d . . .
C10 C 0.1980(3) 0.290(3) 0.391(4) Uiso 0.180(5) 4 1 d . . .
C11 C 0.2260(4) 0.236(2) 0.387(4) Uiso 0.180(5) 4 1 d . . .
N3 N 0.1847(5) 0.195(4) 0.498(3) Uiso 0.180(5) 4 1 d . . .
H1n2 H 0.969933 0.187065 0.290961 Uiso 0.1272 4 1 d . . .
H2n2 H 0.957836 0.100705 0.165768 Uiso 0.1272 4 1 d . . .
H3n2 H 0.968455 0.243768 0.140053 Uiso 0.1272 4 1 d . . .
H1c16 H 0.334762 0.515229 0.244795 Uiso 0.216 4 1 d . . .
H2c16 H 0.333034 0.355614 0.17202 Uiso 0.216 4 1 d . . .
H1c12 H 0.239928 0.447452 0.419105 Uiso 0.216 4 1 d . . .
H2c12 H 0.240048 0.391556 0.251212 Uiso 0.216 4 1 d . . .
H1c4 H 0.906835 0.365313 0.435728 Uiso 0.2368 4 1 d . . .
H2c4 H 0.906183 0.482265 0.345304 Uiso 0.2368 4 1 d . . .
H1c13 H 0.278121 0.336478 0.50119 Uiso 0.216 4 1 d . . .
H2c13 H 0.274341 0.216208 0.371503 Uiso 0.216 4 1 d . . .
H1c6 H 0.843942 0.466496 0.415591 Uiso 0.3253 4 1 d . . .
H2c6 H 0.84236 0.29323 0.393314 Uiso 0.3253 4 1 d . . .
H1c15 H 0.317294 0.258986 0.383342 Uiso 0.216 4 1 d . . .
H2c15 H 0.32126 0.412824 0.467387 Uiso 0.216 4 1 d . . .
H1c3 H 0.904884 0.238346 0.14418 Uiso 0.2237 4 1 d . . .
H2c3 H 0.907317 0.291248 0.117395 Uiso 0.2237 4 1 d . . .
H1c5 H 0.867404 0.47181 0.25482 Uiso 0.259 4 1 d . . .
H2c5 H 0.866967 0.297107 0.256373 Uiso 0.259 4 1 d . . .
H1c14 H 0.286007 0.380218 0.197186 Uiso 0.216 4 1 d . . .
H2c14 H 0.286647 0.515363 0.321831 Uiso 0.216 4 1 d . . .
H1c2 H 0.939185 0.352635 0.176979 Uiso 0.4785 4 1 d . . .
H2c2 H 0.937715 0.260535 0.326302 Uiso 0.4785 4 1 d . . .
H1c17 H 0.376473 0.381576 0.265998 Uiso 0.216 4 1 d . . .
H2c17 H 0.369499 0.450337 0.418861 Uiso 0.216 4 1 d . . .
H3c17 H 0.364837 0.28005 0.385605 Uiso 0.216 4 1 d . . .
H1c1 H 0.565882 0.363609 -0.158253 Uiso 0.1789 4 1 d . . .
H2c1 H 0.585229 0.285598 -0.028665 Uiso 0.1789 4 1 d . . .
H3c1 H 0.58472 0.234719 -0.19864 Uiso 0.1789 4 1 d . . .
H1n1 H 0.564117 0.109038 -0.144116 Uiso 0.2894 4 1 d . . .
H2n1 H 0.557971 0.188232 -0.014046 Uiso 0.2894 4 1 d . . .
H3n1 H 0.544575 0.224003 -0.161187 Uiso 0.2894 4 1 d . . .
H1c10 H 0.188159 0.284788 0.291528 Uiso 0.216 4 1 d . . .
H2c10 H 0.198564 0.39163 0.426778 Uiso 0.216 4 1 d . . .
H1c11 H 0.23273 0.190906 0.483481 Uiso 0.216 4 1 d . . .
H2c11 H 0.22603 0.162947 0.307529 Uiso 0.216 4 1 d . . .
H1n3 H 0.171817 0.144363 0.447496 Uiso 0.216 4 1 d . . .
H2n3 H 0.196364 0.133606 0.546364 Uiso 0.216 4 1 d . . .
H3n3 H 0.178232 0.251234 0.565239 Uiso 0.216 4 1 d . . .
C9 C 0.7615(9) 0.317(8) 0.314(8) Uiso 0.49(3) 4 1 d . . .
H1c7 H 0.805567 0.307876 0.253658 Uiso 0.2999 4 1 d . . .
H2c7 H 0.807329 0.482047 0.244916 Uiso 0.2999 4 1 d . . .
H1c8 H 0.787629 0.377793 0.499879 Uiso 0.5829 4 1 d . . .
H2c8 H 0.777862 0.5136 0.39553 Uiso 0.5829 4 1 d . . .
H1c9 H 0.760094 0.226404 0.370421 Uiso 0.5829 4 1 d . . .
H2c9 H 0.744898 0.370816 0.308083 Uiso 0.5829 4 1 d . . .
H3c9 H 0.765441 0.294774 0.214139 Uiso 0.5829 4 1 d . . .

loop_
_atom_site_aniso_label
_atom_site_aniso_type_symbol
_atom_site_aniso_U_11
_atom_site_aniso_U_22
_atom_site_aniso_U_33
_atom_site_aniso_U_12
_atom_site_aniso_U_13
_atom_site_aniso_U_23
Pb1 Pb 0.0740(14) 0.0524(12) 0.0536(8) -0.0009(9) 0.0158(8) 0.0000(6)
Pb2 Pb 0.0848(15) 0.0467(10) 0.0395(6) -0.0008(9) 0.0132(7) -0.0002(5)
I1 I 0.132(3) 0.0681(17) 0.085(2) 0.0098(19) 0.0355(17) 0.0281(13)
I2 I 0.076(3) 0.123(3) 0.111(2) 0.004(2) 0.0111(17) 0.0182(18)
I3 I 0.152(4) 0.083(2) 0.092(2) -0.024(2) 0.039(2) -0.0419(15)
I4 I 0.0690(7) 0.1048(10) 0.0975(9) -0.003(3) 0.0108(7) -0.026(2)
I5 I 0.159(4) 0.089(2) 0.088(2) -0.022(2) 0.051(2) -0.0478(16)
I6 I 0.074(2) 0.104(2) 0.130(2) 0.002(2) 0.0149(18) 0.0169(18)
I7 I 0.129(3) 0.092(2) 0.0709(17) 0.011(2) 0.0231(16) 0.0453(14)

loop_
_atom_type_symbol
_atom_type_scat_dispersion_real
_atom_type_scat_dispersion_imag
_atom_type_scat_source
C 0.0034 0.0017 'International Tables Vol C tables 4.2.6.8 and 6.1.1.1'
H 0.0000 0.0000 'International Tables Vol C tables 4.2.6.8 and 6.1.1.1'
I -0.4307 1.8540 'International Tables Vol C tables 4.2.6.8 and 6.1.1.1'
N 0.0067 0.0035 'International Tables Vol C tables 4.2.6.8 and 6.1.1.1'
Pb -3.4976 10.2646 'International Tables Vol C tables 4.2.6.8 and 6.1.1.1'

loop_
_exptl_crystal_face_index_h
_exptl_crystal_face_index_k
_exptl_crystal_face_index_l
_exptl_crystal_face_perp_dist
? ? ? ?

loop_
_geom_angle_atom_site_label_1
_geom_angle_atom_site_label_2
_geom_angle_atom_site_label_3
_geom_angle_site_symmetry_1
_geom_angle_site_symmetry_2
_geom_angle_site_symmetry_3
_geom_angle
_geom_angle_publ_flag
I1 Pb1 I1 . . 2_565 88.69(7) ?
I1 Pb1 I3 . . 3_545 89.64(8) ?
I1 Pb1 I3 . . 4_555 176.07(11) ?
I1 Pb1 I4 . . . 87.06(9) ?
I1 Pb1 I6 . . . 92.73(9) ?
I1 Pb1 I3 2_565 . 3_545 176.03(11) ?
I1 Pb1 I3 2_565 . 4_555 92.19(8) ?
I1 Pb1 I4 2_565 . . 87.16(8) ?
I1 Pb1 I6 2_565 . . 87.29(9) ?
I3 Pb1 I3 3_545 . 4_555 89.22(8) ?
I3 Pb1 I4 3_545 . . 89.15(9) ?
I3 Pb1 I6 3_545 . . 96.39(9) ?
I3 Pb1 I4 4_555 . . 89.17(9) ?
I3 Pb1 I6 4_555 . . 91.14(10) ?
I4 Pb1 I6 . . . 174.46(8) ?
I2 Pb2 I4 . . . 175.59(8) ?
I2 Pb2 I5 . . . 91.13(10) ?
I2 Pb2 I5 . . 2_555 96.05(10) ?
I2 Pb2 I7 . . 3_555 87.40(9) ?
I2 Pb2 I7 . . 4_555 92.11(9) ?
I4 Pb2 I5 . . . 90.33(9) ?
I4 Pb2 I5 . . 2_555 88.13(9) ?
I4 Pb2 I7 . . 3_555 88.44(8) ?
I4 Pb2 I7 . . 4_555 86.32(9) ?
I5 Pb2 I5 . . 2_555 89.39(8) ?
I5 Pb2 I7 . . 3_555 89.98(8) ?
I5 Pb2 I7 . . 4_555 176.38(10) ?
I5 Pb2 I7 2_555 . 3_555 176.51(10) ?
I5 Pb2 I7 2_555 . 4_555 91.87(8) ?
I7 Pb2 I7 3_555 . 4_555 88.56(7) ?
Pb1 I1 Pb1 . . 2_564 159.84(11) ?
Pb1 I1 N2 . . 4_454 102.8(4) ?
Pb1 I1 N1 . . . 87.4(5) ?
Pb1 I1 N2 2_564 . 4_454 83.0(4) ?
Pb1 I1 N1 2_564 . . 112.1(6) ?
N2 I1 N1 4_454 . . 89.7(6) ?
Pb2 I2 N3 . . 3_555 87.1(4) ?
Pb2 I2 N3 . . 4_554 83.2(4) ?
N3 I2 N3 3_555 . 4_554 99.7(7) ?
Pb1 I3 Pb1 3_455 . 4_454 164.80(12) ?
Pb1 I3 N2 3_455 . 1_455 108.2(4) ?
Pb1 I3 N2 4_454 . 1_455 85.2(4) ?
Pb1 I4 Pb2 . . . 174.12(6) ?
Pb2 I5 Pb2 . . 2_554 162.67(11) ?
Pb2 I5 N3 . . 4_554 82.3(5) ?
Pb2 I5 N3 2_554 . 4_554 111.5(5) ?
Pb1 I6 N2 . . 3_455 82.8(3) ?
Pb2 I7 Pb2 3_445 . 4_454 162.28(11) ?
I1 N2 I3 4_555 . 1_655 96.8(5) ?
I1 N2 I6 4_555 . 3_545 73.0(4) ?
I1 N2 C2 4_555 . . 128.8(19) ?
I1 N2 H1n2 4_555 . . 23.91 ?
I1 N2 H2n2 4_555 . . 87.76 ?
I1 N2 H3n2 4_555 . . 108.54 ?
I3 N2 I6 1_655 . 3_545 150.5(7) ?
I3 N2 C2 1_655 . . 109(2) ?
I3 N2 H1n2 1_655 . . 92.43 ?
I3 N2 H2n2 1_655 . . 125.5 ?
I3 N2 H3n2 1_655 . . 18.9 ?
I6 N2 C2 3_545 . . 99(2) ?
I6 N2 H1n2 3_545 . . 88.3 ?
I6 N2 H2n2 3_545 . . 29.63 ?
I6 N2 H3n2 3_545 . . 138.53 ?
C2 N2 H1n2 . . . 109.4 ?
C2 N2 H2n2 . . . 109.57 ?
C2 N2 H3n2 . . . 109.58 ?
H1n2 N2 H2n2 . . . 109.17 ?
H1n2 N2 H3n2 . . . 109.21 ?
H2n2 N2 H3n2 . . . 109.9 ?
C15 C16 C17 . . . 109(2) ?
C15 C16 H1c16 . . . 109.36 ?
C15 C16 H2c16 . . . 109.43 ?
C17 C16 H1c16 . . . 109.27 ?
C17 C16 H2c16 . . . 109.35 ?
H1c16 C16 H2c16 . . . 109.95 ?
C13 C12 C11 . . . 109(2) ?
C13 C12 H1c12 . . . 109.26 ?
C13 C12 H2c12 . . . 109.43 ?
C11 C12 H1c12 . . . 109.41 ?
C11 C12 H2c12 . . . 109.57 ?
H1c12 C12 H2c12 . . . 109.69 ?
C5 C4 H1c4 . . . 109.47 ?
C5 C4 H2c4 . . . 109.56 ?
H1c4 C4 H2c4 . . . 86.25 ?
C12 C13 C14 . . . 109(2) ?
C12 C13 H1c13 . . . 109.51 ?
C12 C13 H2c13 . . . 109.64 ?
C14 C13 H1c13 . . . 109.48 ?
C14 C13 H2c13 . . . 109.62 ?
H1c13 C13 H2c13 . . . 109.1 ?
C5 C6 H1c6 . . . 95.04 ?
C5 C6 H2c6 . . . 95.05 ?
H1c6 C6 H2c6 . . . 108.97 ?
C16 C15 C14 . . . 109(2) ?
C16 C15 H1c15 . . . 109.6 ?
C16 C15 H2c15 . . . 109.51 ?
C14 C15 H1c15 . . . 109.66 ?
C14 C15 H2c15 . . . 109.57 ?
H1c15 C15 H2c15 . . . 109.02 ?
H1c7 C7 H2c7 . . . 110 ?
C9 C8 H1c8 . . . 109.58 ?
C9 C8 H2c8 . . . 109.69 ?
H1c8 C8 H2c8 . . . 109.09 ?
C2 C3 H1c3 . . . 109.49 ?
C2 C3 H2c3 . . . 109.51 ?
H1c3 C3 H2c3 . . . 33.56 ?
C4 C5 C6 . . . 168(4) ?
C4 C5 H1c5 . . . 93.47 ?
C4 C5 H2c5 . . . 93.47 ?
C6 C5 H1c5 . . . 93.61 ?
C6 C5 H2c5 . . . 93.61 ?
H1c5 C5 H2c5 . . . 109.99 ?
C13 C14 C15 . . . 101(2) ?
C13 C14 H1c14 . . . 109.45 ?
C13 C14 H2c14 . . . 109.33 ?
C15 C14 H1c14 . . . 109.37 ?
C15 C14 H2c14 . . . 109.25 ?
H1c14 C14 H2c14 . . . 117.29 ?
N2 C2 C3 . . . 173(5) ?
N2 C2 H1c2 . . . 92.05 ?
N2 C2 H2c2 . . . 92.04 ?
C3 C2 H1c2 . . . 92.17 ?
C3 C2 H2c2 . . . 92.15 ?
H1c2 C2 H2c2 . . . 109.15 ?
C16 C17 H1c17 . . . 109.75 ?
C16 C17 H2c17 . . . 109.6 ?
C16 C17 H3c17 . . . 109.64 ?
H1c17 C17 H2c17 . . . 109.36 ?
H1c17 C17 H3c17 . . . 109.51 ?
H2c17 C17 H3c17 . . . 108.96 ?
N1 C1 H1c1 . . . 109.54 ?
N1 C1 H2c1 . . . 109.39 ?
N1 C1 H3c1 . . . 109.55 ?
H1c1 C1 H2c1 . . . 109.21 ?
H1c1 C1 H3c1 . . . 109.88 ?
H2c1 C1 H3c1 . . . 109.26 ?
I1 N1 C1 . . . 97(3) ?
I1 N1 H1n1 . . . 151.92 ?
I1 N1 H2n1 . . . 68.51 ?
I1 N1 H3n1 . . . 50.18 ?
C1 N1 H1n1 . . . 109.48 ?
C1 N1 H2n1 . . . 109.33 ?
C1 N1 H3n1 . . . 109.54 ?
H1n1 N1 H2n1 . . . 109.15 ?
H1n1 N1 H3n1 . . . 109.95 ?
H2n1 N1 H3n1 . . . 109.37 ?
C11 C10 N3 . . . 109(2) ?
C11 C10 H1c10 . . . 109.51 ?
C11 C10 H2c10 . . . 109.37 ?
N3 C10 H1c10 . . . 109.42 ?
N3 C10 H2c10 . . . 109.27 ?
H1c10 C10 H2c10 . . . 109.78 ?
C12 C11 C10 . . . 109.5(18) ?
C12 C11 H1c11 . . . 109.37 ?
C12 C11 H2c11 . . . 109.55 ?
C10 C11 H1c11 . . . 109.44 ?
C10 C11 H2c11 . . . 109.62 ?
H1c11 C11 H2c11 . . . 109.37 ?
I2 N3 I2 3_445 . 4_455 103.6(7) ?
I2 N3 I5 3_445 . 4_455 145.0(8) ?
I2 N3 C10 3_445 . . 108.5(17) ?
I2 N3 H1n3 3_445 . . 61.21 ?
I2 N3 H2n3 3_445 . . 51.83 ?
I2 N3 H3n3 3_445 . . 141.55 ?
I2 N3 I5 4_455 . 4_455 77.3(6) ?
I2 N3 C10 4_455 . . 126.0(17) ?
I2 N3 H1n3 4_455 . . 123.73 ?
I2 N3 H2n3 4_455 . . 61.36 ?
I2 N3 H3n3 4_455 . . 47.55 ?
I5 N3 C10 4_455 . . 97.9(16) ?
I5 N3 H1n3 4_455 . . 88.79 ?
I5 N3 H2n3 4_455 . . 138.34 ?
I5 N3 H3n3 4_455 . . 30.22 ?
C10 N3 H1n3 . . . 109.74 ?
C10 N3 H2n3 . . . 109.57 ?
C10 N3 H3n3 . . . 109.58 ?
H1n3 N3 H2n3 . . . 109.5 ?
H1n3 N3 H3n3 . . . 109.54 ?
H2n3 N3 H3n3 . . . 108.89 ?
C3 H1c3 H2c3 . . . 73.11 ?
C3 H2c3 H1c3 . . . 73.33 ?
C8 C9 H1c9 . . . 109.21 ?
C8 C9 H2c9 . . . 109.29 ?
C8 C9 H3c9 . . . 109.35 ?
H1c9 C9 H2c9 . . . 109.38 ?
H1c9 C9 H3c9 . . . 109.63 ?
H2c9 C9 H3c9 . . . 109.97 ?

loop_
_geom_bond_atom_site_label_1
_geom_bond_atom_site_label_2
_geom_bond_site_symmetry_1
_geom_bond_site_symmetry_2
_geom_bond_distance
_geom_bond_publ_flag
Pb1 I1 . . 3.198(3) ?
Pb1 I1 . 2_565 3.202(3) ?
Pb1 I3 . 3_545 3.181(3) ?
Pb1 I3 . 4_555 3.170(3) ?
Pb1 I4 . . 3.275(4) ?
Pb1 I6 . . 3.127(3) ?
Pb2 I2 . . 3.120(3) ?
Pb2 I4 . . 3.262(4) ?
Pb2 I5 . . 3.179(3) ?
Pb2 I5 . 2_555 3.178(3) ?
Pb2 I7 . 3_555 3.191(3) ?
Pb2 I7 . 4_555 3.198(3) ?
I1 N2 . 4_454 3.64(2) ?
I1 N1 . . 3.69(4) ?
I2 N3 . 3_555 3.77(3) ?
I2 N3 . 4_554 3.60(3) ?
I3 N2 . 1_455 3.59(2) ?
I5 N3 . 4_554 3.61(3) ?
I6 N2 . 3_455 3.71(3) ?
N2 C2 . . 1.48(8) ?
N2 H1n2 . . 0.8753 ?
N2 H2n2 . . 0.868 ?
N2 H3n2 . . 0.8675 ?
C16 C15 . . 1.50(3) ?
C16 C17 . . 1.50(3) ?
C16 H1c16 . . 0.9589 ?
C16 H2c16 . . 0.9554 ?
C12 C13 . . 1.50(3) ?
C12 C11 . . 1.50(3) ?
C12 H1c12 . . 0.9626 ?
C12 H2c12 . . 0.9549 ?
C4 C5 . . 1.52(6) ?
C4 H1c4 . . 0.9653 ?
C4 H2c4 . . 0.9611 ?
C13 C14 . . 1.50(4) ?
C13 H1c13 . . 0.9653 ?
C13 H2c13 . . 0.9591 ?
C6 C5 . . 1.41(7) ?
C6 H1c6 . . 0.9636 ?
C6 H2c6 . . 0.9624 ?
C15 C14 . . 1.50(3) ?
C15 H1c15 . . 0.9607 ?
C15 H2c15 . . 0.9648 ?
C7 H1c7 . . 0.9571 ?
C7 H2c7 . . 0.9568 ?
C8 C9 . . 1.50(9) ?
C8 H1c8 . . 0.9651 ?
C8 H2c8 . . 0.9596 ?
C3 C2 . . 0.92(9) ?
C3 H1c3 . . 0.9557 ?
C3 H2c3 . . 0.9546 ?
C5 H1c5 . . 0.9569 ?
C5 H2c5 . . 0.957 ?
C14 H1c14 . . 0.955 ?
C14 H2c14 . . 0.9608 ?
C2 H1c2 . . 0.9585 ?
C2 H2c2 . . 0.9653 ?
C17 H1c17 . . 0.9574 ?
C17 H2c17 . . 0.964 ?
C17 H3c17 . . 0.9621 ?
C1 N1 . . 1.01(5) ?
C1 H1c1 . . 0.9578 ?
C1 H2c1 . . 0.9652 ?
C1 H3c1 . . 0.9573 ?
N1 H1n1 . . 0.8686 ?
N1 H2n1 . . 0.8748 ?
N1 H3n1 . . 0.8662 ?
C10 C11 . . 1.50(3) ?
C10 N3 . . 1.50(4) ?
C10 H1c10 . . 0.9547 ?
C10 H2c10 . . 0.9617 ?
C11 H1c11 . . 0.9649 ?
C11 H2c11 . . 0.9563 ?
N3 H1n3 . . 0.8664 ?
N3 H2n3 . . 0.8734 ?
N3 H3n3 . . 0.8729 ?
H1c3 H2c3 . . 0.5515 ?
C9 H1c9 . . 0.9625 ?
C9 H2c9 . . 0.9585 ?
C9 H3c9 . . 0.9556 ?

loop_
_geom_hbond_atom_site_label_D
_geom_hbond_atom_site_label_H
_geom_hbond_atom_site_label_A
_geom_hbond_site_symmetry_D
_geom_hbond_site_symmetry_H
_geom_hbond_site_symmetry_A
_geom_hbond_distance_DH
_geom_hbond_distance_HA
_geom_hbond_distance_DA
_geom_hbond_angle_DHA
_geom_hbond_publ_flag
C3 H1c2 N2 . . . 1.35 1.80 2.40(5) 98.23 ?
C3 H2c2 N2 . . . 1.36 1.80 2.40(5) 97.87 ?

loop_
_geom_torsion_atom_site_label_1
_geom_torsion_atom_site_label_2
_geom_torsion_atom_site_label_3
_geom_torsion_atom_site_label_4
_geom_torsion_site_symmetry_1
_geom_torsion_site_symmetry_2
_geom_torsion_site_symmetry_3
_geom_torsion_site_symmetry_4
_geom_torsion
_geom_torsion_publ_flag
? ? ? ? ? ? ? ? ? ?

loop_
_restr_angle_atom_site_label_1
_restr_angle_site_symmetry_1
_restr_angle_atom_site_label_2
_restr_angle_site_symmetry_2
_restr_angle_atom_site_label_3
_restr_angle_site_symmetry_3
_restr_angle_target
_restr_angle_target_weight_param
C17 . C16 . C15 . 109.47 0.01
C16 . C15 . C14 . 109.47 0.01
C12 . C13 . C14 . 109.47 0.01
C10 . C11 . C12 . 109.47 0.01
C11 . C12 . C13 . 109.47 0.01
N3 . C10 . C11 . 109.47 0.01
C7 . C8 . C9 . 109.47 0.01

loop_
_restr_distance_atom_site_label_1
_restr_distance_site_symmetry_1
_restr_distance_atom_site_label_2
_restr_distance_site_symmetry_2
_restr_distance_target
_restr_distance_target_weight_param
C17 . C16 . 1.5 0.001
C15 . C14 . 1.5 0.001
C16 . C15 . 1.5 0.001
C12 . C13 . 1.5 0.001
C13 . C14 . 1.5 0.001
C10 . C11 . 1.5 0.001
C11 . C12 . 1.5 0.001
N3 . C10 . 1.5 0.001
C8 . C9 . 1.5 0.001

loop_
_restr_equal_angle_atom_site_label_1
_restr_equal_angle_site_symmetry_1
_restr_equal_angle_atom_site_label_2
_restr_equal_angle_site_symmetry_2
_restr_equal_angle_atom_site_label_3
_restr_equal_angle_site_symmetry_3
_restr_equal_angle_class_class_id
_restr_equal_angle_class_target_weight_param
? ? ? ? ? ? ? ?

loop_
_restr_equal_distance_atom_site_label_1
_restr_equal_distance_site_symmetry_1
_restr_equal_distance_atom_site_label_2
_restr_equal_distance_site_symmetry_2
_restr_equal_distance_class_class_id
_restr_equal_distance_class_target_weight_param
? ? ? ? ? ?

loop_
_restr_equal_torsion_atom_site_label_1
_restr_equal_torsion_site_symmetry_1
_restr_equal_torsion_atom_site_label_2
_restr_equal_torsion_site_symmetry_2
_restr_equal_torsion_atom_site_label_3
_restr_equal_torsion_site_symmetry_3
_restr_equal_torsion_atom_site_label_4
_restr_equal_torsion_site_symmetry_4
_restr_equal_torsion_class_class_id
_restr_equal_torsion_class_target_weight_param
? ? ? ? ? ? ? ? ? ?

loop_
_restr_torsion_atom_site_label_1
_restr_torsion_site_symmetry_1
_restr_torsion_atom_site_label_2
_restr_torsion_site_symmetry_2
_restr_torsion_atom_site_label_3
_restr_torsion_site_symmetry_3
_restr_torsion_atom_site_label_4
_restr_torsion_site_symmetry_4
_restr_torsion_angle_target
_restr_torsion_weight_param
? ? ? ? ? ? ? ? ? ?

loop_
_twin_individual_id
_twin_individual_mass_fraction_refined
_twin_individual_twin_matrix_11
_twin_individual_twin_matrix_12
_twin_individual_twin_matrix_13
_twin_individual_twin_matrix_21
_twin_individual_twin_matrix_22
_twin_individual_twin_matrix_23
_twin_individual_twin_matrix_31
_twin_individual_twin_matrix_32
_twin_individual_twin_matrix_33
? ? ? ? ? ? ? ? ? ? ?

loop_
_jana_atom_site_adp_c_label
_jana_atom_site_adp_c_type_symbol
_jana_atom_site_adp_c_111
_jana_atom_site_adp_c_112
_jana_atom_site_adp_c_113
_jana_atom_site_adp_c_122
_jana_atom_site_adp_c_123
_jana_atom_site_adp_c_133
_jana_atom_site_adp_c_222
_jana_atom_site_adp_c_223
_jana_atom_site_adp_c_233
_jana_atom_site_adp_c_333
? ? ? ? ? ? ? ? ? ? ? ?

loop_
_jana_atom_site_adp_d_label
_jana_atom_site_adp_d_type_symbol
_jana_atom_site_adp_d_1111
_jana_atom_site_adp_d_1112
_jana_atom_site_adp_d_1113
_jana_atom_site_adp_d_1122
_jana_atom_site_adp_d_1123
_jana_atom_site_adp_d_1133
_jana_atom_site_adp_d_1222
_jana_atom_site_adp_d_1223
_jana_atom_site_adp_d_1233
_jana_atom_site_adp_d_1333
_jana_atom_site_adp_d_2222
_jana_atom_site_adp_d_2223
_jana_atom_site_adp_d_2233
_jana_atom_site_adp_d_2333
_jana_atom_site_adp_d_3333
? ? ? ? ? ? ? ? ? ? ? ? ? ? ? ? ?

loop_
_jana_atom_site_adp_e_label
_jana_atom_site_adp_e_type_symbol
_jana_atom_site_adp_e_11111
_jana_atom_site_adp_e_11112
_jana_atom_site_adp_e_11113
_jana_atom_site_adp_e_11122
_jana_atom_site_adp_e_11123
_jana_atom_site_adp_e_11133
_jana_atom_site_adp_e_11222
_jana_atom_site_adp_e_11223
_jana_atom_site_adp_e_11233
_jana_atom_site_adp_e_11333
_jana_atom_site_adp_e_12222
_jana_atom_site_adp_e_12223
_jana_atom_site_adp_e_12233
_jana_atom_site_adp_e_12333
_jana_atom_site_adp_e_13333
_jana_atom_site_adp_e_22222
_jana_atom_site_adp_e_22223
_jana_atom_site_adp_e_22233
_jana_atom_site_adp_e_22333
_jana_atom_site_adp_e_23333
_jana_atom_site_adp_e_33333
? ? ? ? ? ? ? ? ? ? ? ? ? ? ? ? ? ? ? ? ? ? ?

loop_
_jana_atom_site_adp_f_label
_jana_atom_site_adp_f_type_symbol
_jana_atom_site_adp_f_111111
_jana_atom_site_adp_f_111112
_jana_atom_site_adp_f_111113
_jana_atom_site_adp_f_111122
_jana_atom_site_adp_f_111123
_jana_atom_site_adp_f_111133
_jana_atom_site_adp_f_111222
_jana_atom_site_adp_f_111223
_jana_atom_site_adp_f_111233
_jana_atom_site_adp_f_111333
_jana_atom_site_adp_f_112222
_jana_atom_site_adp_f_112223
_jana_atom_site_adp_f_112233
_jana_atom_site_adp_f_112333
_jana_atom_site_adp_f_113333
_jana_atom_site_adp_f_122222
_jana_atom_site_adp_f_122223
_jana_atom_site_adp_f_122233
_jana_atom_site_adp_f_122333
_jana_atom_site_adp_f_123333
_jana_atom_site_adp_f_133333
_jana_atom_site_adp_f_222222
_jana_atom_site_adp_f_222223
_jana_atom_site_adp_f_222233
_jana_atom_site_adp_f_222333
_jana_atom_site_adp_f_223333
_jana_atom_site_adp_f_233333
_jana_atom_site_adp_f_333333
? ? ? ? ? ? ? ? ? ? ? ? ? ? ? ? ? ? ? ? ? ? ? ? ? ? ? ? ? ?
